data_7049636
loop_
_publ_author_name
'Zaen, Rena'
'Kim, Myeongbee'
'Park, Ki-Min'
'Lee, Kyung Hyung'
'Lee, Jun Yeob'
'Kang, Youngjin'

_publ_section_title
;
 Bipyridine-based iridium(iii) triplet emitters for organic light-emitting
 diodes (OLEDs): application and impact of phenyl substitution at the
 5'-position of the N-coordinating pyridine ring.
;
_journal_issue 26
_journal_name_full 'Dalton transactions (Cambridge, England : 2003)'
_journal_page_first 9734
_journal_page_last 9743
_journal_paper_doi 10.1039/c9dt00596j
_journal_volume 48
_journal_year 2019
_chemical_formula_moiety 'C57 H47 F6 Ir N6'
_chemical_formula_sum 'C57 H47 F6 Ir N6'
_chemical_formula_weight 1122.20
_space_group_crystal_system monoclinic
_space_group_IT_number 15
_space_group_name_Hall '-C 2yc'
_space_group_name_H-M_alt 'C 1 2/c 1'
_symmetry_space_group_name_Hall '-C 2yc'
_symmetry_space_group_name_H-M 'C 1 2/c 1'
_atom_sites_solution_hydrogens geom
_audit_creation_method SHELXL-2014/7
_audit_update_record
;
2019-02-08 deposited with the CCDC.    2019-04-10 downloaded from the CCDC.
;
_cell_angle_alpha 90
_cell_angle_beta 92.0785(19)
_cell_angle_gamma 90
_cell_formula_units_Z 8
_cell_length_a 38.0031(11)
_cell_length_b 12.5069(4)
_cell_length_c 19.6910(6)
_cell_measurement_reflns_used 5904
_cell_measurement_temperature 173(2)
_cell_measurement_theta_max 27.20
_cell_measurement_theta_min 2.30
_cell_volume 9353.0(5)
_computing_cell_refinement 'Bruker SAINT'
_computing_data_collection 'Bruker APEX2'
_computing_data_reduction 'Bruker SAINT'
_computing_molecular_graphics 'Bruker SHELXTL'
_computing_publication_material 'Bruker SHELXTL'
_computing_structure_refinement 'SHELXL-2014/7 (Sheldrick, 2014)'
_computing_structure_solution 'SHELXS-97 (Sheldrick 2008)'
_diffrn_ambient_temperature 173(2)
_diffrn_measured_fraction_theta_full 1.000
_diffrn_measured_fraction_theta_max 0.995
_diffrn_measurement_device_type 'Bruker APEX-II CCD'
_diffrn_measurement_method '\f and \w scans'
_diffrn_radiation_type MoK\a
_diffrn_radiation_wavelength 0.71073
_diffrn_reflns_av_R_equivalents 0.0683
_diffrn_reflns_av_unetI/netI 0.0671
_diffrn_reflns_Laue_measured_fraction_full 1.000
_diffrn_reflns_Laue_measured_fraction_max 0.995
_diffrn_reflns_limit_h_max 50
_diffrn_reflns_limit_h_min -50
_diffrn_reflns_limit_k_max 15
_diffrn_reflns_limit_k_min -16
_diffrn_reflns_limit_l_max 26
_diffrn_reflns_limit_l_min -26
_diffrn_reflns_number 47145
_diffrn_reflns_point_group_measured_fraction_full 1.000
_diffrn_reflns_point_group_measured_fraction_max 0.995
_diffrn_reflns_theta_full 25.242
_diffrn_reflns_theta_max 28.298
_diffrn_reflns_theta_min 1.072
_exptl_absorpt_coefficient_mu 2.926
_exptl_absorpt_correction_T_max 0.7457
_exptl_absorpt_correction_T_min 0.5889
_exptl_absorpt_correction_type multi-scan
_exptl_absorpt_process_details '(SADABS; Bruker, 2014)'
_exptl_crystal_colour yellow
_exptl_crystal_density_diffrn 1.594
_exptl_crystal_description plate
_exptl_crystal_F_000 4496
_exptl_crystal_size_max 0.280
_exptl_crystal_size_mid 0.130
_exptl_crystal_size_min 0.050
_refine_diff_density_max 1.346
_refine_diff_density_min -1.524
_refine_diff_density_rms 0.131
_refine_ls_extinction_method none
_refine_ls_goodness_of_fit_ref 1.041
_refine_ls_hydrogen_treatment constr
_refine_ls_matrix_type full
_refine_ls_number_parameters 632
_refine_ls_number_reflns 11580
_refine_ls_number_restraints 48
_refine_ls_restrained_S_all 1.043
_refine_ls_R_factor_all 0.0725
_refine_ls_R_factor_gt 0.0454
_refine_ls_shift/su_max 0.002
_refine_ls_shift/su_mean 0.000
_refine_ls_structure_factor_coef Fsqd
_refine_ls_weighting_details 'w=1/[\s^2^(Fo^2^)+(0.0507P)^2^+13.7760P] where P=(Fo^2^+2Fc^2^)/3'
_refine_ls_weighting_scheme calc
_refine_ls_wR_factor_gt 0.1033
_refine_ls_wR_factor_ref 0.1153
_reflns_Friedel_coverage 0.000
_reflns_number_gt 8275
_reflns_number_total 11580
_reflns_threshold_expression 'I > 2\s(I)'
_cod_data_source_file c9dt00596j2.cif
_cod_data_source_block fac-1
_cod_depositor_comments 'Adding full bibliography for 7049636--7049637.cif.'
_cod_database_code 7049636
_shelx_shelxl_version_number 2014/7
_shelx_space_group_comment
; 
The symmetry employed for this shelxl refinement is uniquely defined 
by the following loop, which should always be used as a source of 
symmetry information in preference to the above space-group names. 
They are only intended as comments. 
;
_shelx_estimated_absorpt_t_min 0.495
_shelx_estimated_absorpt_t_max 0.867

loop_
_space_group_symop_operation_xyz
'x, y, z'
'-x, y, -z+1/2'
'x+1/2, y+1/2, z'
'-x+1/2, y+1/2, -z+1/2'
'-x, -y, -z'
'x, -y, z-1/2'
'-x+1/2, -y+1/2, -z'
'x+1/2, -y+1/2, z-1/2'

loop_
_atom_site_label
_atom_site_type_symbol
_atom_site_fract_x
_atom_site_fract_y
_atom_site_fract_z
_atom_site_U_iso_or_equiv
_atom_site_adp_type
_atom_site_occupancy
_atom_site_site_symmetry_order
_atom_site_calc_flag
_atom_site_refinement_flags_posn
_atom_site_refinement_flags_adp
Ir1 Ir 0.64653(2) 0.47343(2) 0.84496(2) 0.02757(7) Uani 1 1 d . .
F1 F 0.67102(10) 0.0485(3) 0.8265(2) 0.0610(10) Uani 1 1 d . .
F2 F 0.71410(10) 0.2105(3) 1.01335(18) 0.0580(9) Uani 1 1 d . .
N1 N 0.67313(11) 0.5073(3) 0.9399(2) 0.0303(10) Uani 1 1 d . .
N2 N 0.69297(12) 0.1319(4) 0.9192(3) 0.0460(12) Uani 1 1 d . .
C1 C 0.66619(13) 0.3289(4) 0.8678(3) 0.0344(12) Uani 1 1 d . .
C2 C 0.66218(14) 0.2332(4) 0.8318(3) 0.0384(13) Uani 1 1 d . .
H2 H 0.6502 0.2317 0.7886 0.046 Uiso 1 1 calc R U
C3 C 0.67590(15) 0.1414(5) 0.8602(3) 0.0450(14) Uani 1 1 d . .
C4 C 0.69692(14) 0.2221(5) 0.9521(3) 0.0403(13) Uani 1 1 d . .
C5 C 0.68527(13) 0.3225(4) 0.9318(3) 0.0333(12) Uani 1 1 d . .
C6 C 0.69024(13) 0.4227(4) 0.9696(2) 0.0322(11) Uani 1 1 d . .
C7 C 0.71009(15) 0.4387(5) 1.0294(3) 0.0415(13) Uani 1 1 d . .
H7 H 0.7216 0.3801 1.0512 0.050 Uiso 1 1 calc R U
C8 C 0.71301(15) 0.5395(5) 1.0571(3) 0.0427(14) Uani 1 1 d . .
H8 H 0.7267 0.5500 1.0979 0.051 Uiso 1 1 calc R U
C9 C 0.69600(13) 0.6268(4) 1.0257(2) 0.0325(11) Uani 1 1 d . .
C10 C 0.67599(13) 0.6041(4) 0.9678(2) 0.0303(11) Uani 1 1 d . .
H10 H 0.6634 0.6611 0.9463 0.036 Uiso 1 1 calc R U
C11 C 0.69905(14) 0.7361(5) 1.0551(3) 0.0382(13) Uani 1 1 d . .
C12 C 0.69935(15) 0.7482(5) 1.1254(3) 0.0465(15) Uani 1 1 d . .
H12 H 0.6967 0.6863 1.1527 0.056 Uiso 1 1 calc R U
C13 C 0.70329(16) 0.8449(5) 1.1567(3) 0.0527(16) Uani 1 1 d . .
H13 H 0.7031 0.8497 1.2049 0.063 Uiso 1 1 calc R U
C14 C 0.70753(18) 0.9346(5) 1.1186(3) 0.0546(17) Uani 1 1 d . .
H14 H 0.7107 1.0021 1.1400 0.066 Uiso 1 1 calc R U
C15 C 0.70721(15) 0.9267(5) 1.0487(3) 0.0473(14) Uani 1 1 d . .
H15 H 0.7099 0.9898 1.0225 0.057 Uiso 1 1 calc R U
C16 C 0.70308(14) 0.8299(5) 1.0156(3) 0.0379(13) Uani 1 1 d . .
C17 C 0.70341(16) 0.8279(5) 0.9385(3) 0.0501(16) Uani 1 1 d . .
H17A H 0.7002 0.7543 0.9224 0.075 Uiso 1 1 calc R U
H17B H 0.6842 0.8726 0.9198 0.075 Uiso 1 1 calc R U
H17C H 0.7260 0.8555 0.9235 0.075 Uiso 1 1 calc R U
F3 F 0.76763(9) 0.4563(3) 0.71080(18) 0.0596(10) Uani 1 1 d . .
F4 F 0.70950(10) 0.7657(3) 0.70082(18) 0.0596(10) Uani 1 1 d . .
N3 N 0.63154(10) 0.6339(3) 0.82637(19) 0.0293(9) Uani 1 1 d . .
N4 N 0.73806(12) 0.6106(4) 0.7071(2) 0.0443(12) Uani 1 1 d . .
C18 C 0.68748(13) 0.5246(4) 0.7929(2) 0.0309(11) Uani 1 1 d . .
C19 C 0.71668(13) 0.4641(5) 0.7739(3) 0.0376(13) Uani 1 1 d . .
H19 H 0.7202 0.3928 0.7893 0.045 Uiso 1 1 calc R U
C20 C 0.74007(14) 0.5130(5) 0.7316(3) 0.0424(14) Uani 1 1 d . .
C21 C 0.71115(15) 0.6667(5) 0.7270(3) 0.0402(13) Uani 1 1 d . .
C22 C 0.68560(13) 0.6315(4) 0.7698(2) 0.0327(11) Uani 1 1 d . .
C23 C 0.65485(14) 0.6942(4) 0.7909(2) 0.0339(12) Uani 1 1 d . .
C24 C 0.64799(15) 0.8007(5) 0.7805(3) 0.0431(14) Uani 1 1 d . .
H24 H 0.6639 0.8430 0.7560 0.052 Uiso 1 1 calc R U
C25 C 0.61811(16) 0.8467(5) 0.8053(3) 0.0483(15) Uani 1 1 d . .
H25 H 0.6138 0.9208 0.7984 0.058 Uiso 1 1 calc R U
C26 C 0.59434(16) 0.7852(5) 0.8405(3) 0.0460(14) Uani 1 1 d . .
C27 C 0.60241(13) 0.6794(5) 0.8489(2) 0.0366(12) Uani 1 1 d . .
H27 H 0.5863 0.6357 0.8722 0.044 Uiso 1 1 calc R U
C28 C 0.5606(2) 0.8302(6) 0.8647(4) 0.067(2) Uani 1 1 d . .
C29 C 0.5399(2) 0.8880(9) 0.8208(6) 0.116(4) Uani 1 1 d . .
H29 H 0.5473 0.8971 0.7756 0.139 Uiso 1 1 calc R U
C30 C 0.5080(3) 0.9350(12) 0.8389(7) 0.152(5) Uani 1 1 d . .
H30 H 0.4942 0.9753 0.8069 0.183 Uiso 1 1 calc R U
C31 C 0.4979(3) 0.9215(9) 0.9015(6) 0.108(3) Uani 1 1 d . U
H31 H 0.4774 0.9578 0.9152 0.130 Uiso 1 1 calc R U
C32 C 0.5148(3) 0.8608(8) 0.9457(6) 0.107(3) Uani 1 1 d . U
H32 H 0.5060 0.8503 0.9898 0.128 Uiso 1 1 calc R U
C33 C 0.5472(3) 0.8096(7) 0.9260(5) 0.091(3) Uani 1 1 d . .
C34 C 0.5662(3) 0.7442(7) 0.9804(4) 0.108(3) Uani 1 1 d . .
H34A H 0.5516 0.7396 1.0204 0.162 Uiso 1 1 calc R U
H34B H 0.5705 0.6721 0.9631 0.162 Uiso 1 1 calc R U
H34C H 0.5887 0.7784 0.9930 0.162 Uiso 1 1 calc R U
F5 F 0.61577(8) 0.4071(3) 0.57760(14) 0.0501(9) Uani 1 1 d . .
F6 F 0.53332(9) 0.3128(4) 0.72145(16) 0.0698(12) Uani 1 1 d . .
N5 N 0.59848(10) 0.4223(4) 0.88700(19) 0.0298(9) Uani 1 1 d . .
N6 N 0.57467(12) 0.3597(4) 0.6506(2) 0.0452(12) Uani 1 1 d . .
C35 C 0.61993(13) 0.4280(4) 0.7606(2) 0.0306(11) Uani 1 1 d . .
C36 C 0.62964(13) 0.4339(4) 0.6929(2) 0.0341(12) Uani 1 1 d . .
H36 H 0.6521 0.4611 0.6818 0.041 Uiso 1 1 calc R U
C37 C 0.60645(15) 0.4002(5) 0.6430(3) 0.0406(13) Uani 1 1 d . .
C38 C 0.56573(14) 0.3552(5) 0.7145(3) 0.0445(15) Uani 1 1 d . .
C39 C 0.58558(12) 0.3870(4) 0.7708(2) 0.0321(12) Uani 1 1 d . .
C40 C 0.57401(13) 0.3835(4) 0.8418(2) 0.0324(12) Uani 1 1 d . .
C41 C 0.54255(15) 0.3440(5) 0.8646(3) 0.0479(15) Uani 1 1 d . .
H41 H 0.5252 0.3173 0.8331 0.057 Uiso 1 1 calc R U
C42 C 0.53655(14) 0.3438(5) 0.9331(3) 0.0443(15) Uani 1 1 d . .
H42 H 0.5147 0.3178 0.9485 0.053 Uiso 1 1 calc R U
C43 C 0.56171(13) 0.3807(4) 0.9800(2) 0.0327(12) Uani 1 1 d . .
C44 C 0.59203(13) 0.4223(4) 0.9537(2) 0.0305(11) Uani 1 1 d . .
H44 H 0.6092 0.4525 0.9843 0.037 Uiso 1 1 calc R U
C45 C 0.55573(14) 0.3787(4) 1.0544(3) 0.0365(12) Uani 1 1 d . .
C46 C 0.52308(14) 0.4098(5) 1.0767(3) 0.0442(14) Uani 1 1 d . .
H46 H 0.5056 0.4329 1.0443 0.053 Uiso 1 1 calc R U
C47 C 0.51522(17) 0.4081(6) 1.1446(3) 0.0568(18) Uani 1 1 d . .
H47 H 0.4930 0.4321 1.1589 0.068 Uiso 1 1 calc R U
C48 C 0.54028(18) 0.3710(6) 1.1912(3) 0.0599(18) Uani 1 1 d . .
H48 H 0.5352 0.3683 1.2380 0.072 Uiso 1 1 calc R U
C49 C 0.57249(17) 0.3381(5) 1.1699(3) 0.0532(17) Uani 1 1 d . .
H49 H 0.5893 0.3120 1.2027 0.064 Uiso 1 1 calc R U
C50 C 0.58151(15) 0.3416(5) 1.1016(3) 0.0417(14) Uani 1 1 d . .
C51 C 0.61775(16) 0.3063(6) 1.0844(3) 0.0598(19) Uani 1 1 d . .
H51A H 0.6206 0.3127 1.0353 0.090 Uiso 1 1 calc R U
H51B H 0.6352 0.3514 1.1085 0.090 Uiso 1 1 calc R U
H51C H 0.6212 0.2316 1.0982 0.090 Uiso 1 1 calc R U
C52 C 0.6044(5) 0.9018(15) 1.2011(9) 0.245(9) Uani 1 1 d . U
H52A H 0.5891 0.9101 1.2399 0.367 Uiso 1 1 calc R U
H52B H 0.6044 0.8268 1.1867 0.367 Uiso 1 1 calc R U
H52C H 0.6284 0.9236 1.2145 0.367 Uiso 1 1 calc R U
C53 C 0.5921(6) 0.9645(16) 1.1485(11) 0.240(10) Uani 1 1 d . U
H53A H 0.5913 1.0391 1.1652 0.288 Uiso 1 1 calc R U
H53B H 0.5675 0.9428 1.1376 0.288 Uiso 1 1 calc R U
C54 C 0.6110(4) 0.9645(10) 1.0849(7) 0.152(5) Uani 1 1 d . U
H54A H 0.6147 0.8899 1.0700 0.183 Uiso 1 1 calc R U
H54B H 0.6343 0.9981 1.0927 0.183 Uiso 1 1 calc R U
C55 C 0.5908(5) 1.0243(12) 1.0306(9) 0.189(7) Uani 1 1 d . U
H55A H 0.5677 0.9896 1.0212 0.226 Uiso 1 1 calc R U
H55B H 0.5866 1.0987 1.0454 0.226 Uiso 1 1 calc R U
C56 C 0.6118(5) 1.0238(12) 0.9682(9) 0.186(7) Uani 1 1 d . U
H56A H 0.6148 0.9503 0.9506 0.224 Uiso 1 1 calc R U
H56B H 0.6354 1.0561 0.9770 0.224 Uiso 1 1 calc R U
C57 C 0.5894(4) 1.0922(14) 0.9185(9) 0.222(7) Uani 1 1 d . U
H57A H 0.6011 1.0972 0.8750 0.332 Uiso 1 1 calc R U
H57B H 0.5662 1.0592 0.9113 0.332 Uiso 1 1 calc R U
H57C H 0.5866 1.1641 0.9374 0.332 Uiso 1 1 calc R U

loop_
_atom_site_aniso_label
_atom_site_aniso_U_11
_atom_site_aniso_U_22
_atom_site_aniso_U_33
_atom_site_aniso_U_23
_atom_site_aniso_U_13
_atom_site_aniso_U_12
Ir1 0.02782(11) 0.03740(12) 0.01753(10) -0.00141(8) 0.00165(7) -0.00215(9)
F1 0.073(3) 0.041(2) 0.069(3) -0.0113(18) 0.003(2) 0.0043(17)
F2 0.072(2) 0.049(2) 0.052(2) 0.0122(17) -0.0146(19) 0.0051(18)
N1 0.029(2) 0.041(3) 0.021(2) -0.0004(18) -0.0011(18) -0.0001(18)
N2 0.042(3) 0.045(3) 0.051(3) 0.002(2) 0.002(2) 0.005(2)
C1 0.032(3) 0.040(3) 0.032(3) 0.002(2) 0.010(2) -0.003(2)
C2 0.042(3) 0.044(3) 0.030(3) -0.008(2) 0.008(2) 0.002(3)
C3 0.044(3) 0.041(3) 0.051(4) -0.003(3) 0.013(3) 0.000(3)
C4 0.040(3) 0.043(3) 0.038(3) 0.007(3) 0.000(3) 0.004(3)
C5 0.028(3) 0.040(3) 0.032(3) 0.002(2) 0.005(2) -0.002(2)
C6 0.029(3) 0.042(3) 0.026(3) 0.009(2) -0.001(2) -0.008(2)
C7 0.041(3) 0.050(4) 0.033(3) 0.009(3) -0.009(2) 0.002(3)
C8 0.042(3) 0.057(4) 0.028(3) 0.009(3) -0.011(2) -0.005(3)
C9 0.035(3) 0.038(3) 0.024(2) 0.001(2) 0.001(2) -0.009(2)
C10 0.034(3) 0.034(3) 0.022(2) 0.002(2) 0.003(2) -0.004(2)
C11 0.037(3) 0.054(4) 0.023(3) 0.001(2) -0.007(2) -0.009(3)
C12 0.051(4) 0.061(4) 0.026(3) -0.001(3) -0.005(3) -0.013(3)
C13 0.062(4) 0.070(5) 0.026(3) -0.009(3) -0.008(3) -0.012(3)
C14 0.072(5) 0.048(4) 0.042(4) -0.018(3) -0.013(3) -0.009(3)
C15 0.050(4) 0.042(3) 0.049(4) -0.001(3) -0.012(3) -0.006(3)
C16 0.035(3) 0.051(4) 0.027(3) 0.000(2) -0.006(2) -0.005(3)
C17 0.063(4) 0.059(4) 0.028(3) 0.007(3) -0.006(3) -0.015(3)
F3 0.0348(18) 0.095(3) 0.050(2) -0.0033(19) 0.0167(16) 0.0071(18)
F4 0.071(2) 0.052(2) 0.058(2) 0.0091(18) 0.0190(19) -0.0167(18)
N3 0.031(2) 0.039(2) 0.0178(19) 0.0010(18) -0.0052(17) 0.0024(19)
N4 0.035(3) 0.068(4) 0.030(2) -0.001(2) 0.004(2) -0.013(2)
C18 0.031(3) 0.044(3) 0.017(2) -0.005(2) 0.002(2) -0.004(2)
C19 0.029(3) 0.058(4) 0.026(3) -0.002(2) -0.001(2) -0.004(2)
C20 0.031(3) 0.070(4) 0.027(3) -0.006(3) 0.003(2) 0.000(3)
C21 0.045(3) 0.043(3) 0.033(3) 0.002(3) 0.001(3) -0.016(3)
C22 0.031(3) 0.043(3) 0.024(2) -0.004(2) 0.002(2) -0.006(2)
C23 0.041(3) 0.044(3) 0.017(2) -0.003(2) -0.002(2) -0.003(2)
C24 0.047(3) 0.042(3) 0.040(3) -0.001(3) -0.006(3) -0.008(3)
C25 0.055(4) 0.043(4) 0.046(4) -0.007(3) -0.012(3) 0.009(3)
C26 0.049(3) 0.051(4) 0.037(3) -0.008(3) -0.002(3) 0.008(3)
C27 0.033(3) 0.052(4) 0.025(3) 0.000(2) -0.001(2) 0.003(2)
C28 0.083(5) 0.061(5) 0.057(4) 0.009(4) 0.021(4) 0.026(4)
C29 0.083(7) 0.145(10) 0.120(9) -0.027(7) -0.002(6) 0.050(7)
C30 0.086(8) 0.226(15) 0.143(12) -0.004(11) -0.021(8) 0.070(9)
C31 0.099(5) 0.120(5) 0.107(5) 0.016(4) 0.019(4) 0.010(4)
C32 0.102(5) 0.104(5) 0.116(5) 0.002(4) 0.018(4) 0.002(4)
C33 0.110(7) 0.060(5) 0.105(7) -0.004(5) 0.022(6) 0.011(5)
C34 0.163(10) 0.088(7) 0.073(6) 0.017(5) 0.012(6) 0.035(7)
F5 0.054(2) 0.077(3) 0.0188(15) -0.0074(15) 0.0044(14) -0.0051(18)
F6 0.042(2) 0.135(4) 0.0323(19) -0.012(2) -0.0035(16) -0.036(2)
N5 0.031(2) 0.040(2) 0.0188(19) -0.0014(18) 0.0023(17) -0.0026(19)
N6 0.042(3) 0.068(3) 0.025(2) -0.008(2) -0.005(2) -0.011(2)
C35 0.030(3) 0.039(3) 0.023(2) -0.004(2) -0.005(2) 0.004(2)
C36 0.035(3) 0.046(3) 0.022(2) -0.001(2) 0.006(2) -0.003(2)
C37 0.047(3) 0.056(4) 0.020(2) -0.003(2) 0.005(2) 0.004(3)
C38 0.031(3) 0.074(4) 0.029(3) -0.009(3) 0.001(2) -0.005(3)
C39 0.030(3) 0.051(3) 0.015(2) -0.001(2) -0.002(2) -0.006(2)
C40 0.031(3) 0.050(3) 0.016(2) 0.000(2) -0.002(2) -0.003(2)
C41 0.039(3) 0.076(5) 0.028(3) 0.001(3) -0.004(2) -0.014(3)
C42 0.032(3) 0.071(4) 0.029(3) 0.007(3) 0.001(2) -0.008(3)
C43 0.034(3) 0.041(3) 0.024(3) 0.003(2) 0.002(2) 0.003(2)
C44 0.035(3) 0.039(3) 0.018(2) -0.002(2) 0.001(2) 0.000(2)
C45 0.041(3) 0.044(3) 0.025(3) 0.005(2) 0.006(2) -0.003(2)
C46 0.040(3) 0.058(4) 0.035(3) 0.008(3) 0.009(3) 0.001(3)
C47 0.053(4) 0.082(5) 0.036(3) 0.003(3) 0.017(3) 0.002(4)
C48 0.065(4) 0.087(5) 0.028(3) 0.004(3) 0.014(3) -0.004(4)
C49 0.056(4) 0.081(5) 0.023(3) 0.014(3) 0.003(3) 0.001(3)
C50 0.045(3) 0.055(4) 0.025(3) 0.007(3) 0.005(2) 0.000(3)
C51 0.047(4) 0.089(5) 0.043(4) 0.019(4) 0.000(3) 0.018(4)
C52 0.266(12) 0.220(12) 0.248(12) -0.008(9) 0.008(9) 0.003(9)
C53 0.241(10) 0.244(10) 0.234(10) -0.003(5) 0.006(5) 0.014(5)
C54 0.146(6) 0.159(6) 0.152(6) 0.008(5) 0.012(5) 0.004(4)
C55 0.190(8) 0.191(8) 0.185(8) -0.015(5) 0.016(5) -0.001(5)
C56 0.180(8) 0.196(8) 0.183(8) 0.011(5) 0.016(5) -0.009(5)
C57 0.207(10) 0.218(11) 0.240(11) 0.010(9) 0.017(9) -0.003(9)

loop_
_atom_type_symbol
_atom_type_description
_atom_type_scat_dispersion_real
_atom_type_scat_dispersion_imag
_atom_type_scat_source
C C 0.0033 0.0016 'International Tables Vol C Tables 4.2.6.8 and 6.1.1.4'
H H 0.0000 0.0000 'International Tables Vol C Tables 4.2.6.8 and 6.1.1.4'
N N 0.0061 0.0033 'International Tables Vol C Tables 4.2.6.8 and 6.1.1.4'
F F 0.0171 0.0103 'International Tables Vol C Tables 4.2.6.8 and 6.1.1.4'
Ir Ir -1.4442 7.9887 'International Tables Vol C Tables 4.2.6.8 and 6.1.1.4'

loop_
_geom_angle_atom_site_label_1
_geom_angle_atom_site_label_2
_geom_angle_atom_site_label_3
_geom_angle
C35 Ir1 C18 92.6(2)
C35 Ir1 C1 95.9(2)
C18 Ir1 C1 96.5(2)
C35 Ir1 N3 90.07(19)
C18 Ir1 N3 79.48(19)
C1 Ir1 N3 172.94(19)
C35 Ir1 N5 79.77(18)
C18 Ir1 N5 171.65(18)
C1 Ir1 N5 87.69(18)
N3 Ir1 N5 97.06(16)
C35 Ir1 N1 174.11(18)
C18 Ir1 N1 91.86(18)
C1 Ir1 N1 79.71(19)
N3 Ir1 N1 94.55(16)
N5 Ir1 N1 96.01(15)
C10 N1 C6 119.9(5)
C10 N1 Ir1 124.7(4)
C6 N1 Ir1 115.1(3)
C4 N2 C3 113.8(5)
C2 C1 C5 116.2(5)
C2 C1 Ir1 128.8(4)
C5 C1 Ir1 114.9(4)
C3 C2 C1 118.5(6)
N2 C3 F1 114.3(5)
N2 C3 C2 127.2(6)
F1 C3 C2 118.5(6)
N2 C4 F2 113.0(5)
N2 C4 C5 127.6(6)
F2 C4 C5 119.4(5)
C4 C5 C1 116.8(5)
C4 C5 C6 126.5(5)
C1 C5 C6 116.8(5)
N1 C6 C7 119.2(5)
N1 C6 C5 113.3(4)
C7 C6 C5 127.5(5)
C8 C7 C6 120.1(5)
C7 C8 C9 120.7(5)
C10 C9 C8 115.9(5)
C10 C9 C11 123.0(5)
C8 C9 C11 121.1(5)
N1 C10 C9 124.3(5)
C12 C11 C16 117.2(5)
C12 C11 C9 119.0(5)
C16 C11 C9 123.7(5)
C13 C12 C11 122.9(6)
C14 C13 C12 119.6(6)
C13 C14 C15 119.6(6)
C14 C15 C16 122.0(6)
C15 C16 C11 118.6(5)
C15 C16 C17 118.8(5)
C11 C16 C17 122.6(5)
C27 N3 C23 119.6(5)
C27 N3 Ir1 124.6(4)
C23 N3 Ir1 115.7(3)
C21 N4 C20 115.0(5)
C19 C18 C22 117.0(4)
C19 C18 Ir1 127.0(4)
C22 C18 Ir1 115.9(4)
C20 C19 C18 117.0(5)
N4 C20 F3 114.5(5)
N4 C20 C19 127.0(5)
F3 C20 C19 118.4(6)
N4 C21 F4 113.9(5)
N4 C21 C22 125.8(5)
F4 C21 C22 120.3(5)
C21 C22 C18 118.0(5)
C21 C22 C23 125.6(5)
C18 C22 C23 116.2(4)
C24 C23 N3 119.1(5)
C24 C23 C22 128.4(5)
N3 C23 C22 112.5(5)
C23 C24 C25 120.5(5)
C24 C25 C26 120.2(6)
C27 C26 C25 116.7(5)
C27 C26 C28 121.1(6)
C25 C26 C28 122.0(6)
N3 C27 C26 123.8(5)
C33 C28 C29 116.3(8)
C33 C28 C26 124.6(7)
C29 C28 C26 118.8(7)
C28 C29 C30 123.2(11)
C31 C30 C29 117.9(12)
C32 C31 C30 123.2(12)
C31 C32 C33 118.5(10)
C28 C33 C32 120.3(9)
C28 C33 C34 123.5(8)
C32 C33 C34 115.8(9)
C44 N5 C40 119.8(4)
C44 N5 Ir1 124.7(3)
C40 N5 Ir1 115.5(3)
C38 N6 C37 113.1(5)
C36 C35 C39 115.3(4)
C36 C35 Ir1 129.4(4)
C39 C35 Ir1 115.2(3)
C37 C36 C35 119.0(5)
N6 C37 F5 113.9(5)
N6 C37 C36 127.3(5)
F5 C37 C36 118.8(5)
N6 C38 F6 112.4(5)
N6 C38 C39 127.2(5)
F6 C38 C39 120.4(5)
C38 C39 C35 118.0(4)
C38 C39 C40 125.4(4)
C35 C39 C40 116.6(4)
N5 C40 C41 119.8(4)
N5 C40 C39 112.9(4)
C41 C40 C39 127.3(5)
C42 C41 C40 119.6(5)
C41 C42 C43 121.2(5)
C44 C43 C42 116.2(4)
C44 C43 C45 122.2(5)
C42 C43 C45 121.6(4)
N5 C44 C43 123.3(5)
C46 C45 C50 119.6(5)
C46 C45 C43 118.4(5)
C50 C45 C43 121.9(5)
C47 C46 C45 122.0(6)
C48 C47 C46 118.8(6)
C49 C48 C47 120.0(5)
C48 C49 C50 122.4(6)
C49 C50 C45 117.1(5)
C49 C50 C51 117.9(5)
C45 C50 C51 125.0(5)
C52 C53 C54 118.8(19)
C53 C54 C55 111.0(14)
C56 C55 C54 108.2(14)
C55 C56 C57 102.8(14)

loop_
_geom_bond_atom_site_label_1
_geom_bond_atom_site_label_2
_geom_bond_distance
Ir1 C35 1.995(5)
Ir1 C18 1.999(5)
Ir1 C1 2.001(5)
Ir1 N3 2.115(4)
Ir1 N5 2.130(4)
Ir1 N1 2.135(4)
F1 C3 1.348(7)
F2 C4 1.358(6)
N1 C10 1.331(6)
N1 C6 1.363(7)
N2 C4 1.306(7)
N2 C3 1.315(8)
C1 C2 1.396(7)
C1 C5 1.434(7)
C2 C3 1.372(8)
C4 C5 1.385(7)
C5 C6 1.466(7)
C6 C7 1.390(7)
C7 C8 1.376(8)
C8 C9 1.401(7)
C9 C10 1.377(7)
C9 C11 1.486(8)
C11 C12 1.392(7)
C11 C16 1.420(8)
C12 C13 1.364(8)
C13 C14 1.363(9)
C14 C15 1.379(8)
C15 C16 1.381(8)
C16 C17 1.519(7)
F3 C20 1.341(6)
F4 C21 1.342(6)
N3 C27 1.335(6)
N3 C23 1.374(6)
N4 C21 1.312(7)
N4 C20 1.313(7)
C18 C19 1.406(7)
C18 C22 1.414(7)
C19 C20 1.383(7)
C21 C22 1.380(7)
C22 C23 1.480(7)
C23 C24 1.371(8)
C24 C25 1.379(8)
C25 C26 1.391(8)
C26 C27 1.367(8)
C26 C28 1.495(8)
C28 C33 1.350(10)
C28 C29 1.356(11)
C29 C30 1.403(12)
C30 C31 1.316(14)
C31 C32 1.305(13)
C32 C33 1.455(12)
C33 C34 1.511(12)
F5 C37 1.351(5)
F6 C38 1.353(6)
N5 C44 1.344(5)
N5 C40 1.353(6)
N6 C38 1.315(6)
N6 C37 1.323(7)
C35 C36 1.399(6)
C35 C39 1.423(7)
C36 C37 1.363(7)
C38 C39 1.377(7)
C39 C40 1.482(6)
C40 C41 1.383(7)
C41 C42 1.377(7)
C42 C43 1.383(7)
C43 C44 1.382(7)
C43 C45 1.493(6)
C45 C46 1.386(7)
C45 C50 1.404(7)
C46 C47 1.380(7)
C47 C48 1.379(9)
C48 C49 1.371(8)
C49 C50 1.400(7)
C50 C51 1.497(8)
C52 C53 1.37(2)
C53 C54 1.47(2)
C54 C55 1.494(19)
C55 C56 1.489(19)
C56 C57 1.535(19)
